data_4515631
loop_
_publ_author_name
'Suzuki, Tatsuya'
'Fujimoto, Keisuke'
'Takemoto, Yoshiyuki'
'Wasada-Tsutsui, Yuko'
'Ozawa, Tomohiro'
'Inomata, Tomohiko'
'Fryzuk, Michael D.'
'Masuda, Hideki'

_publ_section_title
;
 Efficient Catalytic Conversion of Dinitrogen to N(SiMe3)3 Using a
 Homogeneous Mononuclear Cobalt Complex
;
_journal_issue 4
_journal_name_full 'ACS Catalysis'
_journal_page_first 3011
_journal_paper_doi 10.1021/acscatal.7b04351
_journal_volume 8
_journal_year 2018
_chemical_formula_moiety 'C70 H110 Cl2 Co2 N4 P4'
_chemical_formula_sum 'C70 H110 Cl2 Co2 N4 P4'
_chemical_formula_weight 1320.33
_space_group_IT_number 14
_space_group_name_Hall '-P 2yn'
_space_group_name_H-M_alt 'P 1 21/n 1'
_symmetry_cell_setting monoclinic
_symmetry_Int_Tables_number 14
_symmetry_space_group_name_Hall '-P 2yn'
_symmetry_space_group_name_H-M 'P 1 21/n 1'
_atom_sites_solution_hydrogens geom
_atom_sites_solution_primary direct
_atom_sites_solution_secondary difmap
_cell_angle_alpha 90.0000
_cell_angle_beta 105.074(3)
_cell_angle_gamma 90.0000
_cell_formula_units_Z 2
_cell_length_a 10.4784(5)
_cell_length_b 22.1575(10)
_cell_length_c 15.6461(7)
_cell_measurement_reflns_used 10443
_cell_measurement_temperature 173
_cell_measurement_theta_max 27.48
_cell_measurement_theta_min 3.06
_cell_volume 3507.6(3)
_computing_cell_refinement CrystalClear
_computing_data_collection 'CrystalClear (Rigaku Inc., 2008)'
_computing_data_reduction CrystalClear
_computing_molecular_graphics 'CrystalStructure 4.0'
_computing_publication_material 'CrystalStructure 4.0 (Rigaku, 2010)'
_computing_structure_refinement 'SHELXL97 (Sheldrick, 2008)'
_computing_structure_solution 'SIR92 (Altomare, et al., 1994)'
_diffrn_ambient_temperature 173
_diffrn_detector_area_resol_mean 7.314
_diffrn_measured_fraction_theta_full 0.966
_diffrn_measured_fraction_theta_max 0.966
_diffrn_measurement_device_type 'Rigaku Mercury70'
_diffrn_measurement_method \w
_diffrn_radiation_type 'Mo K\a'
_diffrn_radiation_wavelength 0.71075
_diffrn_reflns_av_R_equivalents 0.0284
_diffrn_reflns_limit_h_max 9
_diffrn_reflns_limit_h_min -13
_diffrn_reflns_limit_k_max 25
_diffrn_reflns_limit_k_min -26
_diffrn_reflns_limit_l_max 20
_diffrn_reflns_limit_l_min -20
_diffrn_reflns_number 27341
_diffrn_reflns_theta_full 27.48
_diffrn_reflns_theta_max 27.48
_diffrn_standards_number 0
_exptl_absorpt_coefficient_mu 0.682
_exptl_absorpt_correction_T_max 0.872
_exptl_absorpt_correction_T_min 0.846
_exptl_absorpt_correction_type numerical
_exptl_absorpt_process_details 'NUMABS (Rigaku, 1999)'
_exptl_crystal_colour green
_exptl_crystal_density_diffrn 1.250
_exptl_crystal_density_method 'not measured'
_exptl_crystal_description block
_exptl_crystal_F_000 1412.00
_exptl_crystal_size_max 0.200
_exptl_crystal_size_mid 0.200
_exptl_crystal_size_min 0.200
_refine_diff_density_max 0.540
_refine_diff_density_min -0.540
_refine_ls_extinction_method none
_refine_ls_goodness_of_fit_ref 1.073
_refine_ls_hydrogen_treatment constr
_refine_ls_number_parameters 370
_refine_ls_number_reflns 7788
_refine_ls_number_restraints 0
_refine_ls_R_factor_gt 0.0424
_refine_ls_shift/su_max 0.001
_refine_ls_structure_factor_coef Fsqd
_refine_ls_weighting_details 'w = 1/[\s^2^(Fo^2^)+(0.0523P)^2^+2.0799P] where P=(Fo^2^+2Fc^2^)/3'
_refine_ls_weighting_scheme calc
_refine_ls_wR_factor_ref 0.1092
_reflns_number_gt 6883
_reflns_number_total 7788
_reflns_threshold_expression F^2^>2.0\s(F^2^)
_cod_data_source_file cs7b04351_si_002.cif
_cod_data_source_block CoClNpNP
_cod_database_code 4515631

loop_
_symmetry_equiv_pos_site_id
_symmetry_equiv_pos_as_xyz
1 +X,+Y,+Z
2 1/2-X,1/2+Y,1/2-Z
3 -X,-Y,-Z
4 1/2+X,1/2-Y,1/2+Z

loop_
_atom_site_label
_atom_site_type_symbol
_atom_site_fract_x
_atom_site_fract_y
_atom_site_fract_z
_atom_site_U_iso_or_equiv
_atom_site_adp_type
_atom_site_occupancy
_atom_site_symmetry_multiplicity
_atom_site_calc_flag
_atom_site_refinement_flags
Co1 Co 0.92011(2) 0.167149(12) 0.844255(16) 0.01848(9) Uani 1.0 4 d .
Cl1 Cl 1.13209(5) 0.15450(3) 0.92422(3) 0.02842(12) Uani 1.0 4 d .
P1 P 0.73654(5) 0.14828(2) 0.96154(3) 0.02001(12) Uani 1.0 4 d .
P2 P 0.90442(5) 0.25948(2) 0.77148(3) 0.02196(12) Uani 1.0 4 d .
N1 N 0.82105(16) 0.09870(7) 0.78029(10) 0.0191(4) Uani 1.0 4 d .
N2 N 0.79441(16) 0.20061(7) 0.90867(11) 0.0210(4) Uani 1.0 4 d .
C1 C 0.81119(19) 0.07475(9) 0.69389(12) 0.0203(4) Uani 1.0 4 d .
C2 C 0.68528(19) 0.06936(9) 0.63294(13) 0.0228(4) Uani 1.0 4 d .
C3 C 0.6782(3) 0.04909(10) 0.54747(14) 0.0291(5) Uani 1.0 4 d .
C4 C 0.7899(3) 0.03505(11) 0.52061(14) 0.0328(5) Uani 1.0 4 d .
C5 C 0.9126(3) 0.04020(11) 0.58031(14) 0.0305(5) Uani 1.0 4 d .
C6 C 0.9259(2) 0.05908(9) 0.66739(13) 0.0239(4) Uani 1.0 4 d .
C7 C 1.0626(2) 0.06087(11) 0.73095(14) 0.0304(5) Uani 1.0 4 d .
C8 C 1.1304(3) -0.00101(13) 0.74147(18) 0.0431(6) Uani 1.0 4 d .
C9 C 1.1494(3) 0.10811(13) 0.7032(2) 0.0454(7) Uani 1.0 4 d .
C10 C 0.55928(19) 0.08516(10) 0.65875(13) 0.0252(5) Uani 1.0 4 d .
C11 C 0.4984(3) 0.02939(11) 0.69113(15) 0.0340(5) Uani 1.0 4 d .
C12 C 0.4536(3) 0.11503(11) 0.58415(16) 0.0351(6) Uani 1.0 4 d .
C13 C 0.79499(18) 0.06149(9) 0.84234(12) 0.0189(4) Uani 1.0 4 d .
C14 C 0.8057(3) -0.00642(9) 0.83674(14) 0.0260(5) Uani 1.0 4 d .
C15 C 0.7454(3) -0.02990(10) 0.90898(14) 0.0291(5) Uani 1.0 4 d .
C16 C 0.7753(3) 0.01994(9) 0.97889(13) 0.0272(5) Uani 1.0 4 d .
C17 C 0.77195(19) 0.07728(9) 0.92309(13) 0.0217(4) Uani 1.0 4 d .
C18 C 0.8143(2) 0.14747(10) 1.08146(13) 0.0259(5) Uani 1.0 4 d .
C19 C 0.7955(3) 0.20531(12) 1.13000(15) 0.0384(6) Uani 1.0 4 d .
C20 C 0.9616(3) 0.13430(11) 1.09762(15) 0.0320(5) Uani 1.0 4 d .
C21 C 0.5568(2) 0.15519(10) 0.94833(14) 0.0280(5) Uani 1.0 4 d .
C22 C 0.4836(3) 0.17177(12) 0.85329(16) 0.0363(6) Uani 1.0 4 d .
C23 C 0.4972(3) 0.09753(12) 0.97634(18) 0.0402(6) Uani 1.0 4 d .
C24 C 0.7577(2) 0.26205(9) 0.89645(13) 0.0224(4) Uani 1.0 4 d .
C25 C 0.6784(3) 0.29194(10) 0.94309(15) 0.0305(5) Uani 1.0 4 d .
C26 C 0.6412(3) 0.35137(11) 0.92631(16) 0.0358(6) Uani 1.0 4 d .
C27 C 0.6815(3) 0.38413(11) 0.86317(16) 0.0385(6) Uani 1.0 4 d .
C28 C 0.7607(3) 0.35628(10) 0.81735(16) 0.0346(6) Uani 1.0 4 d .
C29 C 0.8005(2) 0.29614(9) 0.83278(13) 0.0257(5) Uani 1.0 4 d .
C30 C 0.8117(3) 0.26773(10) 0.65448(13) 0.0273(5) Uani 1.0 4 d .
C31 C 0.8895(3) 0.24075(12) 0.59360(15) 0.0388(6) Uani 1.0 4 d .
C32 C 0.6789(3) 0.23581(11) 0.63992(16) 0.0334(5) Uani 1.0 4 d .
C33 C 1.0573(3) 0.30562(10) 0.78631(14) 0.0286(5) Uani 1.0 4 d .
C34 C 1.1177(3) 0.31778(13) 0.88463(17) 0.0469(7) Uani 1.0 4 d .
C35 C 1.0447(3) 0.36385(12) 0.73310(18) 0.0435(7) Uani 1.0 4 d .
H3 H 0.5940 0.0448 0.5066 0.0350 Uiso 1.0 4 calc R
H4 H 0.7827 0.0220 0.4617 0.0394 Uiso 1.0 4 calc R
H5 H 0.9896 0.0307 0.5617 0.0366 Uiso 1.0 4 calc R
H7 H 1.0519 0.0730 0.7903 0.0364 Uiso 1.0 4 calc R
H8A H 1.1398 -0.0147 0.6839 0.0517 Uiso 1.0 4 calc R
H8B H 1.0767 -0.0301 0.7641 0.0517 Uiso 1.0 4 calc R
H8C H 1.2179 0.0022 0.7831 0.0517 Uiso 1.0 4 calc R
H9A H 1.1585 0.0985 0.6439 0.0545 Uiso 1.0 4 calc R
H9B H 1.2369 0.1082 0.7453 0.0545 Uiso 1.0 4 calc R
H9C H 1.1087 0.1480 0.7024 0.0545 Uiso 1.0 4 calc R
H10 H 0.5831 0.1144 0.7090 0.0302 Uiso 1.0 4 calc R
H11A H 0.4151 0.0407 0.7043 0.0408 Uiso 1.0 4 calc R
H11B H 0.5598 0.0136 0.7448 0.0408 Uiso 1.0 4 calc R
H11C H 0.4813 -0.0017 0.6450 0.0408 Uiso 1.0 4 calc R
H12A H 0.4292 0.0876 0.5334 0.0421 Uiso 1.0 4 calc R
H12B H 0.4887 0.1526 0.5663 0.0421 Uiso 1.0 4 calc R
H12C H 0.3753 0.1240 0.6052 0.0421 Uiso 1.0 4 calc R
H14A H 0.8992 -0.0191 0.8477 0.0312 Uiso 1.0 4 calc R
H14B H 0.7560 -0.0213 0.7779 0.0312 Uiso 1.0 4 calc R
H15A H 0.7868 -0.0685 0.9335 0.0350 Uiso 1.0 4 calc R
H15B H 0.6489 -0.0360 0.8860 0.0350 Uiso 1.0 4 calc R
H16A H 0.8632 0.0142 1.0207 0.0326 Uiso 1.0 4 calc R
H16B H 0.7073 0.0214 1.0125 0.0326 Uiso 1.0 4 calc R
H18 H 0.7741 0.1136 1.1077 0.0311 Uiso 1.0 4 calc R
H19A H 0.8374 0.2391 1.1073 0.0461 Uiso 1.0 4 calc R
H19B H 0.8362 0.2004 1.1935 0.0461 Uiso 1.0 4 calc R
H19C H 0.7009 0.2135 1.1203 0.0461 Uiso 1.0 4 calc R
H20A H 0.9736 0.0940 1.0751 0.0384 Uiso 1.0 4 calc R
H20B H 1.0040 0.1360 1.1613 0.0384 Uiso 1.0 4 calc R
H20C H 1.0017 0.1645 1.0669 0.0384 Uiso 1.0 4 calc R
H21 H 0.5426 0.1887 0.9877 0.0336 Uiso 1.0 4 calc R
H22A H 0.4916 0.1387 0.8135 0.0435 Uiso 1.0 4 calc R
H22B H 0.5223 0.2085 0.8357 0.0435 Uiso 1.0 4 calc R
H22C H 0.3901 0.1788 0.8498 0.0435 Uiso 1.0 4 calc R
H23A H 0.5061 0.0643 0.9369 0.0483 Uiso 1.0 4 calc R
H23B H 0.4034 0.1042 0.9726 0.0483 Uiso 1.0 4 calc R
H23C H 0.5440 0.0873 1.0374 0.0483 Uiso 1.0 4 calc R
H25 H 0.6496 0.2706 0.9874 0.0366 Uiso 1.0 4 calc R
H26 H 0.5869 0.3700 0.9588 0.0429 Uiso 1.0 4 calc R
H27 H 0.6552 0.4250 0.8516 0.0462 Uiso 1.0 4 calc R
H28 H 0.7892 0.3786 0.7739 0.0415 Uiso 1.0 4 calc R
H30 H 0.7961 0.3116 0.6405 0.0328 Uiso 1.0 4 calc R
H31A H 0.8390 0.2457 0.5318 0.0466 Uiso 1.0 4 calc R
H31B H 0.9047 0.1977 0.6068 0.0466 Uiso 1.0 4 calc R
H31C H 0.9746 0.2615 0.6031 0.0466 Uiso 1.0 4 calc R
H32A H 0.6936 0.1926 0.6519 0.0401 Uiso 1.0 4 calc R
H32B H 0.6276 0.2415 0.5785 0.0401 Uiso 1.0 4 calc R
H32C H 0.6302 0.2528 0.6800 0.0401 Uiso 1.0 4 calc R
H33 H 1.1223 0.2798 0.7661 0.0344 Uiso 1.0 4 calc R
H34A H 1.0606 0.3455 0.9066 0.0563 Uiso 1.0 4 calc R
H34B H 1.2054 0.3360 0.8929 0.0563 Uiso 1.0 4 calc R
H34C H 1.1260 0.2797 0.9175 0.0563 Uiso 1.0 4 calc R
H35A H 1.1326 0.3812 0.7392 0.0522 Uiso 1.0 4 calc R
H35B H 0.9898 0.3926 0.7552 0.0522 Uiso 1.0 4 calc R
H35C H 1.0035 0.3552 0.6706 0.0522 Uiso 1.0 4 calc R

loop_
_atom_site_aniso_label
_atom_site_aniso_U_11
_atom_site_aniso_U_22
_atom_site_aniso_U_33
_atom_site_aniso_U_12
_atom_site_aniso_U_13
_atom_site_aniso_U_23
Co1 0.01842(14) 0.01928(16) 0.01778(14) 0.00017(9) 0.00479(10) 0.00008(9)
Cl1 0.0192(3) 0.0370(3) 0.0262(3) 0.0037(2) 0.00085(18) -0.0001(2)
P1 0.0207(3) 0.0234(3) 0.0170(3) -0.00037(19) 0.00693(18) -0.00075(18)
P2 0.0260(3) 0.0205(3) 0.0196(3) -0.0000(2) 0.00623(19) 0.00260(18)
N1 0.0213(8) 0.0205(9) 0.0166(8) -0.0007(7) 0.0069(6) -0.0007(6)
N2 0.0244(8) 0.0191(9) 0.0210(8) 0.0021(7) 0.0086(7) 0.0011(7)
C1 0.0243(10) 0.0194(10) 0.0186(9) -0.0013(8) 0.0078(7) -0.0027(7)
C2 0.0234(10) 0.0228(11) 0.0224(10) -0.0016(8) 0.0063(8) 0.0003(8)
C3 0.0293(11) 0.0346(13) 0.0215(10) -0.0033(9) 0.0031(8) -0.0054(9)
C4 0.0373(12) 0.0410(14) 0.0211(10) -0.0015(10) 0.0092(9) -0.0096(9)
C5 0.0316(11) 0.0378(13) 0.0262(11) 0.0006(10) 0.0147(9) -0.0065(9)
C6 0.0261(10) 0.0240(11) 0.0232(10) -0.0012(8) 0.0094(8) -0.0033(8)
C7 0.0213(10) 0.0424(14) 0.0288(11) 0.0004(9) 0.0090(8) -0.0066(10)
C8 0.0349(13) 0.0530(17) 0.0418(14) 0.0116(12) 0.0107(11) 0.0024(12)
C9 0.0293(12) 0.0511(17) 0.0556(17) -0.0073(12) 0.0110(12) -0.0065(13)
C10 0.0205(9) 0.0289(12) 0.0255(10) -0.0004(9) 0.0047(8) -0.0027(8)
C11 0.0262(11) 0.0422(15) 0.0339(12) -0.0046(10) 0.0083(9) 0.0043(10)
C12 0.0259(11) 0.0409(14) 0.0354(12) 0.0034(10) 0.0026(9) 0.0038(10)
C13 0.0166(9) 0.0199(10) 0.0199(9) 0.0004(7) 0.0041(7) 0.0001(7)
C14 0.0334(11) 0.0191(11) 0.0273(10) 0.0030(9) 0.0111(9) 0.0012(8)
C15 0.0367(12) 0.0220(12) 0.0293(11) -0.0027(9) 0.0095(9) 0.0031(9)
C16 0.0358(12) 0.0236(12) 0.0231(10) -0.0017(9) 0.0095(9) 0.0039(8)
C17 0.0255(10) 0.0205(11) 0.0199(9) -0.0011(8) 0.0073(8) 0.0025(8)
C18 0.0289(11) 0.0306(12) 0.0188(9) -0.0027(9) 0.0071(8) -0.0004(8)
C19 0.0404(13) 0.0492(16) 0.0256(11) 0.0027(12) 0.0084(10) -0.0127(10)
C20 0.0303(11) 0.0350(13) 0.0268(11) -0.0010(10) 0.0004(9) 0.0004(9)
C21 0.0221(10) 0.0379(13) 0.0264(11) -0.0002(9) 0.0104(8) -0.0056(9)
C22 0.0241(11) 0.0495(16) 0.0332(12) -0.0003(10) 0.0037(9) -0.0036(11)
C23 0.0295(12) 0.0492(16) 0.0464(15) -0.0080(11) 0.0176(11) -0.0002(12)
C24 0.0244(10) 0.0211(11) 0.0202(9) 0.0014(8) 0.0032(8) -0.0031(8)
C25 0.0356(12) 0.0288(13) 0.0290(11) 0.0042(10) 0.0115(9) -0.0035(9)
C26 0.0372(13) 0.0341(14) 0.0371(13) 0.0104(11) 0.0113(10) -0.0076(10)
C27 0.0503(15) 0.0231(13) 0.0396(13) 0.0122(11) 0.0071(11) 0.0002(10)
C28 0.0468(14) 0.0227(12) 0.0353(12) 0.0078(10) 0.0127(11) 0.0075(9)
C29 0.0310(11) 0.0207(11) 0.0252(10) 0.0053(9) 0.0067(8) 0.0010(8)
C30 0.0332(11) 0.0249(12) 0.0223(10) 0.0007(9) 0.0045(8) 0.0043(8)
C31 0.0416(14) 0.0527(16) 0.0217(11) -0.0035(12) 0.0075(10) -0.0004(10)
C32 0.0290(11) 0.0332(13) 0.0337(12) -0.0001(10) 0.0001(9) 0.0046(10)
C33 0.0316(11) 0.0266(12) 0.0280(11) -0.0060(9) 0.0081(9) 0.0013(9)
C34 0.0518(16) 0.0486(16) 0.0340(13) -0.0196(14) -0.0004(12) -0.0020(12)
C35 0.0506(16) 0.0333(15) 0.0468(15) -0.0128(12) 0.0130(12) 0.0093(11)

loop_
_atom_type_symbol
_atom_type_description
_atom_type_scat_dispersion_real
_atom_type_scat_dispersion_imag
_atom_type_scat_source
C C 0.0033 0.0016
;
International Tables for Crystallography
(1992, Vol. C, Tables 4.2.6.8 and 6.1.1.4)
;
H H 0.0000 0.0000
;
International Tables for Crystallography
(1992, Vol. C, Table 6.1.1.4)
;
Cl Cl 0.1484 0.1585
;
International Tables for Crystallography
(1992, Vol. C, Tables 4.2.6.8 and 6.1.1.4)
;
Co Co 0.3494 0.9721
;
International Tables for Crystallography
(1992, Vol. C, Tables 4.2.6.8 and 6.1.1.4)
;
N N 0.0061 0.0033
;
International Tables for Crystallography
(1992, Vol. C, Tables 4.2.6.8 and 6.1.1.4)
;
P P 0.1023 0.0942
;
International Tables for Crystallography
(1992, Vol. C, Tables 4.2.6.8 and 6.1.1.4)
;

loop_
_geom_angle_atom_site_label_1
_geom_angle_atom_site_label_2
_geom_angle_atom_site_label_3
_geom_angle
_geom_angle_publ_flag
Cl1 Co1 P2 108.27(3) yes
Cl1 Co1 N1 119.96(5) yes
Cl1 Co1 N2 116.60(5) yes
P2 Co1 N1 118.04(5) yes
P2 Co1 N2 87.05(5) yes
N1 Co1 N2 102.34(7) yes
N2 P1 C17 108.87(10) yes
N2 P1 C18 113.57(10) yes
N2 P1 C21 112.79(10) yes
C17 P1 C18 105.26(10) yes
C17 P1 C21 109.62(10) yes
C18 P1 C21 106.43(11) yes
Co1 P2 C29 96.34(7) yes
Co1 P2 C30 121.65(8) yes
Co1 P2 C33 118.19(7) yes
C29 P2 C30 104.24(10) yes
C29 P2 C33 107.61(10) yes
C30 P2 C33 106.44(10) yes
Co1 N1 C1 131.93(14) yes
Co1 N1 C13 106.49(12) yes
C1 N1 C13 118.23(16) yes
Co1 N2 P1 111.91(9) yes
Co1 N2 C24 118.74(15) yes
P1 N2 C24 129.01(16) yes
N1 C1 C2 119.52(19) yes
N1 C1 C6 120.70(16) yes
C2 C1 C6 119.72(18) yes
C1 C2 C3 118.7(2) yes
C1 C2 C10 121.54(18) yes
C3 C2 C10 119.74(17) yes
C2 C3 C4 121.83(19) yes
C3 C4 C5 119.3(2) yes
C4 C5 C6 121.5(3) yes
C1 C6 C5 118.90(18) yes
C1 C6 C7 122.11(18) yes
C5 C6 C7 119.0(2) yes
C6 C7 C8 112.27(19) yes
C6 C7 C9 111.30(19) yes
C8 C7 C9 110.6(2) yes
C2 C10 C11 111.53(18) yes
C2 C10 C12 113.75(19) yes
C11 C10 C12 108.55(17) yes
N1 C13 C14 122.13(19) yes
N1 C13 C17 127.79(19) yes
C14 C13 C17 109.62(18) yes
C13 C14 C15 104.19(19) yes
C14 C15 C16 103.71(18) yes
C15 C16 C17 102.75(17) yes
P1 C17 C13 129.62(16) yes
P1 C17 C16 121.40(16) yes
C13 C17 C16 108.93(18) yes
P1 C18 C19 114.73(15) yes
P1 C18 C20 109.33(16) yes
C19 C18 C20 109.47(18) yes
P1 C21 C22 111.57(18) yes
P1 C21 C23 112.21(16) yes
C22 C21 C23 109.80(18) yes
N2 C24 C25 124.0(2) yes
N2 C24 C29 119.0(2) yes
C25 C24 C29 116.94(19) yes
C24 C25 C26 121.8(3) yes
C25 C26 C27 121.0(3) yes
C26 C27 C28 118.4(3) yes
C27 C28 C29 122.1(3) yes
P2 C29 C24 118.45(16) yes
P2 C29 C28 121.83(19) yes
C24 C29 C28 119.7(3) yes
P2 C30 C31 110.57(15) yes
P2 C30 C32 109.09(16) yes
C31 C30 C32 109.84(19) yes
P2 C33 C34 109.86(19) yes
P2 C33 C35 116.56(16) yes
C34 C33 C35 110.8(2) yes
C2 C3 H3 119.081 no
C4 C3 H3 119.085 no
C3 C4 H4 120.344 no
C5 C4 H4 120.346 no
C4 C5 H5 119.257 no
C6 C5 H5 119.258 no
C6 C7 H7 107.495 no
C8 C7 H7 107.481 no
C9 C7 H7 107.497 no
C7 C8 H8A 109.474 no
C7 C8 H8B 109.472 no
C7 C8 H8C 109.486 no
H8A C8 H8B 109.464 no
H8A C8 H8C 109.461 no
H8B C8 H8C 109.471 no
C7 C9 H9A 109.484 no
C7 C9 H9B 109.466 no
C7 C9 H9C 109.464 no
H9A C9 H9B 109.475 no
H9A C9 H9C 109.468 no
H9B C9 H9C 109.470 no
C2 C10 H10 107.593 no
C11 C10 H10 107.590 no
C12 C10 H10 107.588 no
C10 C11 H11A 109.462 no
C10 C11 H11B 109.466 no
C10 C11 H11C 109.477 no
H11A C11 H11B 109.472 no
H11A C11 H11C 109.479 no
H11B C11 H11C 109.472 no
C10 C12 H12A 109.470 no
C10 C12 H12B 109.471 no
C10 C12 H12C 109.463 no
H12A C12 H12B 109.482 no
H12A C12 H12C 109.469 no
H12B C12 H12C 109.472 no
C13 C14 H14A 110.919 no
C13 C14 H14B 110.911 no
C15 C14 H14A 110.919 no
C15 C14 H14B 110.920 no
H14A C14 H14B 108.936 no
C14 C15 H15A 111.014 no
C14 C15 H15B 111.015 no
C16 C15 H15A 111.023 no
C16 C15 H15B 111.020 no
H15A C15 H15B 109.004 no
C15 C16 H16A 111.218 no
C15 C16 H16B 111.218 no
C17 C16 H16A 111.212 no
C17 C16 H16B 111.220 no
H16A C16 H16B 109.136 no
P1 C18 H18 107.695 no
C19 C18 H18 107.676 no
C20 C18 H18 107.699 no
C18 C19 H19A 109.474 no
C18 C19 H19B 109.467 no
C18 C19 H19C 109.485 no
H19A C19 H19B 109.463 no
H19A C19 H19C 109.467 no
H19B C19 H19C 109.472 no
C18 C20 H20A 109.469 no
C18 C20 H20B 109.472 no
C18 C20 H20C 109.477 no
H20A C20 H20B 109.469 no
H20A C20 H20C 109.473 no
H20B C20 H20C 109.468 no
P1 C21 H21 107.687 no
C22 C21 H21 107.684 no
C23 C21 H21 107.687 no
C21 C22 H22A 109.480 no
C21 C22 H22B 109.467 no
C21 C22 H22C 109.471 no
H22A C22 H22B 109.479 no
H22A C22 H22C 109.473 no
H22B C22 H22C 109.457 no
C21 C23 H23A 109.474 no
C21 C23 H23B 109.470 no
C21 C23 H23C 109.468 no
H23A C23 H23B 109.473 no
H23A C23 H23C 109.473 no
H23B C23 H23C 109.469 no
C24 C25 H25 119.111 no
C26 C25 H25 119.101 no
C25 C26 H26 119.486 no
C27 C26 H26 119.485 no
C26 C27 H27 120.768 no
C28 C27 H27 120.792 no
C27 C28 H28 118.961 no
C29 C28 H28 118.965 no
P2 C30 H30 109.103 no
C31 C30 H30 109.104 no
C32 C30 H30 109.103 no
C30 C31 H31A 109.477 no
C30 C31 H31B 109.471 no
C30 C31 H31C 109.471 no
H31A C31 H31B 109.473 no
H31A C31 H31C 109.472 no
H31B C31 H31C 109.463 no
C30 C32 H32A 109.470 no
C30 C32 H32B 109.470 no
C30 C32 H32C 109.468 no
H32A C32 H32B 109.467 no
H32A C32 H32C 109.474 no
H32B C32 H32C 109.477 no
P2 C33 H33 106.313 no
C34 C33 H33 106.310 no
C35 C33 H33 106.311 no
C33 C34 H34A 109.468 no
C33 C34 H34B 109.470 no
C33 C34 H34C 109.462 no
H34A C34 H34B 109.490 no
H34A C34 H34C 109.466 no
H34B C34 H34C 109.470 no
C33 C35 H35A 109.471 no
C33 C35 H35B 109.472 no
C33 C35 H35C 109.477 no
H35A C35 H35B 109.472 no
H35A C35 H35C 109.474 no
H35B C35 H35C 109.461 no

loop_
_geom_bond_atom_site_label_1
_geom_bond_atom_site_label_2
_geom_bond_distance
_geom_bond_publ_flag
Co1 Cl1 2.2654(6) yes
Co1 P2 2.3263(6) yes
Co1 N1 1.9593(16) yes
Co1 N2 1.9977(19) yes
P1 N2 1.6301(18) yes
P1 C17 1.758(2) yes
P1 C18 1.841(2) yes
P1 C21 1.846(3) yes
P2 C29 1.819(3) yes
P2 C30 1.8448(19) yes
P2 C33 1.864(3) yes
N1 C1 1.431(3) yes
N1 C13 1.355(3) yes
N2 C24 1.414(3) yes
C1 C2 1.418(3) yes
C1 C6 1.413(4) yes
C2 C3 1.394(3) yes
C2 C10 1.519(3) yes
C3 C4 1.378(4) yes
C4 C5 1.384(3) yes
C5 C6 1.397(3) yes
C6 C7 1.517(3) yes
C7 C8 1.533(4) yes
C7 C9 1.522(4) yes
C10 C11 1.536(4) yes
C10 C12 1.535(3) yes
C13 C14 1.513(3) yes
C13 C17 1.391(3) yes
C14 C15 1.523(4) yes
C15 C16 1.528(3) yes
C16 C17 1.537(3) yes
C18 C19 1.528(4) yes
C18 C20 1.526(4) yes
C21 C22 1.530(3) yes
C21 C23 1.535(4) yes
C24 C25 1.406(4) yes
C24 C29 1.413(4) yes
C25 C26 1.379(4) yes
C26 C27 1.378(4) yes
C27 C28 1.376(4) yes
C28 C29 1.399(3) yes
C30 C31 1.527(4) yes
C30 C32 1.524(4) yes
C33 C34 1.527(4) yes
C33 C35 1.523(4) yes
C3 H3 0.950 no
C4 H4 0.950 no
C5 H5 0.950 no
C7 H7 1.000 no
C8 H8A 0.980 no
C8 H8B 0.980 no
C8 H8C 0.980 no
C9 H9A 0.980 no
C9 H9B 0.980 no
C9 H9C 0.980 no
C10 H10 1.000 no
C11 H11A 0.980 no
C11 H11B 0.980 no
C11 H11C 0.980 no
C12 H12A 0.980 no
C12 H12B 0.980 no
C12 H12C 0.980 no
C14 H14A 0.990 no
C14 H14B 0.990 no
C15 H15A 0.990 no
C15 H15B 0.990 no
C16 H16A 0.990 no
C16 H16B 0.990 no
C18 H18 1.000 no
C19 H19A 0.980 no
C19 H19B 0.980 no
C19 H19C 0.980 no
C20 H20A 0.980 no
C20 H20B 0.980 no
C20 H20C 0.980 no
C21 H21 1.000 no
C22 H22A 0.980 no
C22 H22B 0.980 no
C22 H22C 0.980 no
C23 H23A 0.980 no
C23 H23B 0.980 no
C23 H23C 0.980 no
C25 H25 0.950 no
C26 H26 0.950 no
C27 H27 0.950 no
C28 H28 0.950 no
C30 H30 1.000 no
C31 H31A 0.980 no
C31 H31B 0.980 no
C31 H31C 0.980 no
C32 H32A 0.980 no
C32 H32B 0.980 no
C32 H32C 0.980 no
C33 H33 1.000 no
C34 H34A 0.980 no
C34 H34B 0.980 no
C34 H34C 0.980 no
C35 H35A 0.980 no
C35 H35B 0.980 no
C35 H35C 0.980 no

loop_
_geom_contact_atom_site_label_1
_geom_contact_atom_site_label_2
_geom_contact_distance
_geom_contact_publ_flag
_geom_contact_site_symmetry_2
Co1 C7 3.506(3) no .
Co1 C17 2.982(3) no .
Cl1 C7 3.582(3) no .
P1 N1 3.3674(18) no .
P1 C25 3.240(3) no .
N1 C7 2.953(3) no .
N1 C10 2.918(3) no .
N2 C13 3.253(3) no .
N2 C19 3.462(3) no .
N2 C20 3.358(3) no .
N2 C22 3.209(3) no .
C1 C4 2.803(3) no .
C1 C9 3.586(4) no .
C1 C11 3.418(4) no .
C1 C14 2.881(3) no .
C2 C5 2.791(4) no .
C2 C13 3.182(3) no .
C2 C14 3.534(3) no .
C3 C6 2.788(3) no .
C3 C11 3.316(4) no .
C3 C12 2.950(4) no .
C5 C8 3.067(4) no .
C5 C9 3.104(4) no .
C6 C13 3.366(3) no .
C6 C14 3.528(4) no .
C10 C13 3.307(3) no .
C11 C13 3.455(3) no .
C11 C14 3.518(3) no .
C12 C32 3.525(4) no .
C16 C18 3.223(3) no .
C16 C20 3.435(3) no .
C16 C23 3.374(4) no .
C17 C20 3.190(3) no .
C17 C23 3.230(4) no .
C18 C23 3.482(3) no .
C19 C21 3.445(3) no .
C19 C25 3.446(4) no .
C21 C24 3.404(4) no .
C21 C25 3.296(4) no .
C22 C24 3.420(4) no .
C22 C25 3.426(4) no .
C24 C27 2.830(4) no .
C25 C28 2.744(4) no .
C26 C29 2.775(4) no .
C28 C30 3.367(4) no .
C28 C33 3.456(4) no .
C28 C35 3.559(5) no .
C29 C32 3.243(3) no .
C29 C34 3.245(4) no .
C30 C35 3.232(4) no .
C31 C33 3.390(3) no .
Co1 H7 2.7538 no .
Co1 H9C 3.3605 no .
Co1 H20C 3.3640 no .
Co1 H32A 3.3604 no .
Co1 H34C 3.3014 no .
Cl1 H7 2.7290 no .
Cl1 H9B 3.4191 no .
Cl1 H9C 3.4180 no .
Cl1 H20A 3.4887 no .
Cl1 H20C 2.9120 no .
Cl1 H34C 2.7762 no .
P1 H16A 3.2878 no .
P1 H16B 2.9601 no .
P1 H19A 3.0195 no .
P1 H19C 2.9797 no .
P1 H20A 2.9116 no .
P1 H20C 2.8609 no .
P1 H22A 2.9839 no .
P1 H22B 2.8982 no .
P1 H23A 2.9932 no .
P1 H23C 2.9241 no .
P1 H25 2.9209 no .
P2 H28 2.9069 no .
P2 H31B 2.9180 no .
P2 H31C 2.9135 no .
P2 H32A 2.9028 no .
P2 H32C 2.8611 no .
P2 H34A 2.9968 no .
P2 H34C 2.8372 no .
P2 H35B 3.1120 no .
P2 H35C 2.9872 no .
N1 H7 2.4504 no .
N1 H10 2.4767 no .
N1 H11B 3.2511 no .
N1 H14A 2.8542 no .
N1 H14B 2.7435 no .
N1 H32A 2.9582 no .
N2 H19A 3.1408 no .
N2 H20C 2.9481 no .
N2 H21 3.2032 no .
N2 H22A 3.4219 no .
N2 H22B 2.7877 no .
N2 H25 2.6825 no .
C1 H3 3.2767 no .
C1 H5 3.2770 no .
C1 H7 2.5804 no .
C1 H8B 3.5710 no .
C1 H9C 3.4865 no .
C1 H10 2.6144 no .
C1 H11B 3.2406 no .
C1 H14A 3.1327 no .
C1 H14B 2.6435 no .
C1 H31B 3.3065 no .
C1 H32A 2.8892 no .
C2 H4 3.2776 no .
C2 H11A 3.3634 no .
C2 H11B 2.7414 no .
C2 H11C 2.6997 no .
C2 H12A 2.7594 no .
C2 H12B 2.7600 no .
C2 H12C 3.3865 no .
C2 H14B 2.9757 no .
C2 H32A 2.7457 no .
C3 H5 3.2383 no .
C3 H10 3.2846 no .
C3 H11C 3.0793 no .
C3 H12A 2.6984 no .
C3 H12B 3.0976 no .
C3 H32A 3.5597 no .
C5 H3 3.2380 no .
C5 H7 3.3097 no .
C5 H8A 2.7871 no .
C5 H8B 3.3287 no .
C5 H9A 2.8221 no .
C5 H9C 3.3964 no .
C5 H31B 3.5181 no .
C6 H4 3.2819 no .
C6 H8A 2.7322 no .
C6 H8B 2.7288 no .
C6 H8C 3.3686 no .
C6 H9A 2.7029 no .
C6 H9B 3.3503 no .
C6 H9C 2.7031 no .
C6 H14A 3.3839 no .
C6 H14B 3.3061 no .
C6 H31B 3.2052 no .
C7 H5 2.6446 no .
C7 H14A 3.3222 no .
C8 H5 2.9025 no .
C8 H9A 2.7414 no .
C8 H9B 2.6595 no .
C8 H9C 3.3547 no .
C8 H14A 3.2995 no .
C9 H5 2.9530 no .
C9 H8A 2.7375 no .
C9 H8B 3.3532 no .
C9 H8C 2.6682 no .
C9 H31B 3.2829 no .
C10 H3 2.6546 no .
C10 H14B 3.3604 no .
C10 H22A 2.9431 no .
C10 H32A 2.7816 no .
C11 H3 3.3107 no .
C11 H12A 2.7113 no .
C11 H12B 3.3432 no .
C11 H12C 2.6380 no .
C11 H14B 2.9135 no .
C11 H15B 3.3737 no .
C11 H22A 3.0986 no .
C12 H3 2.6427 no .
C12 H11A 2.6088 no .
C12 H11B 3.3395 no .
C12 H11C 2.7445 no .
C12 H22A 3.5447 no .
C12 H32A 3.0027 no .
C12 H32B 3.3578 no .
C13 H7 3.0191 no .
C13 H10 2.8714 no .
C13 H11B 2.7522 no .
C13 H15A 3.2252 no .
C13 H15B 2.8319 no .
C13 H16A 2.8916 no .
C13 H16B 3.1617 no .
C13 H22A 3.5332 no .
C14 H7 3.3541 no .
C14 H8B 3.3623 no .
C14 H11B 2.6419 no .
C14 H16A 2.8204 no .
C14 H16B 3.2377 no .
C15 H11B 2.9517 no .
C15 H23A 3.3774 no .
C16 H14A 2.8339 no .
C16 H14B 3.2313 no .
C16 H18 2.8946 no .
C16 H20A 2.7657 no .
C16 H23A 2.8966 no .
C16 H23C 3.1764 no .
C17 H10 3.5158 no .
C17 H11B 3.3901 no .
C17 H14A 2.9232 no .
C17 H14B 3.1256 no .
C17 H15A 3.2357 no .
C17 H15B 2.8126 no .
C17 H18 2.9927 no .
C17 H20A 2.7648 no .
C17 H20C 3.4309 no .
C17 H22A 3.2858 no .
C17 H23A 2.8646 no .
C17 H23C 3.3427 no .
C18 H16A 3.1850 no .
C18 H16B 3.0977 no .
C18 H21 2.9856 no .
C18 H23C 3.0427 no .
C18 H25 3.3567 no .
C19 H20A 3.3371 no .
C19 H20B 2.6110 no .
C19 H20C 2.7527 no .
C19 H21 3.0074 no .
C19 H25 2.7634 no .
C20 H16A 2.9917 no .
C20 H19A 2.6855 no .
C20 H19B 2.6741 no .
C20 H19C 3.3422 no .
C21 H16B 3.3851 no .
C21 H18 3.0492 no .
C21 H19C 3.0121 no .
C21 H25 2.7476 no .
C22 H10 3.0030 no .
C22 H23A 2.6980 no .
C22 H23B 2.6919 no .
C22 H23C 3.3545 no .
C22 H25 3.2130 no .
C23 H16B 2.7137 no .
C23 H18 3.1091 no .
C23 H22A 2.6922 no .
C23 H22B 3.3557 no .
C23 H22C 2.6953 no .
C24 H19A 3.2264 no .
C24 H21 3.3824 no .
C24 H22B 2.6789 no .
C24 H26 3.2840 no .
C24 H28 3.2841 no .
C24 H32C 3.3082 no .
C25 H19A 2.9196 no .
C25 H19C 3.2287 no .
C25 H21 2.8752 no .
C25 H22B 2.7362 no .
C25 H27 3.2589 no .
C26 H22B 3.5586 no .
C26 H28 3.2220 no .
C27 H25 3.2484 no .
C28 H26 3.2249 no .
C28 H30 3.0511 no .
C28 H32C 3.1970 no .
C28 H34A 3.0990 no .
C28 H35B 2.9276 no .
C29 H22B 3.5131 no .
C29 H25 3.2651 no .
C29 H27 3.2845 no .
C29 H30 3.0161 no .
C29 H32A 3.5884 no .
C29 H32C 2.7576 no .
C29 H34A 2.8843 no .
C29 H34C 3.3415 no .
C29 H35B 3.3505 no .
C30 H28 3.1319 no .
C30 H33 3.2798 no .
C30 H35B 3.4776 no .
C30 H35C 2.7564 no .
C31 H9C 3.2196 no .
C31 H32A 2.6755 no .
C31 H32B 2.6921 no .
C31 H32C 3.3442 no .
C31 H33 3.2502 no .
C31 H35C 2.9261 no .
C32 H10 3.1586 no .
C32 H12B 2.7397 no .
C32 H31A 2.6833 no .
C32 H31B 2.6860 no .
C32 H31C 3.3437 no .
C33 H28 3.2039 no .
C33 H30 3.0769 no .
C33 H31C 2.9375 no .
C34 H35A 2.7128 no .
C34 H35B 2.6895 no .
C34 H35C 3.3545 no .
C35 H28 2.9278 no .
C35 H30 2.8746 no .
C35 H31C 3.0064 no .
C35 H34A 2.7073 no .
C35 H34B 2.6972 no .
C35 H34C 3.3535 no .
H3 H4 2.3199 no .
H3 H10 3.5510 no .
H3 H11C 2.9103 no .
H3 H12A 2.1044 no .
H3 H12B 2.8857 no .
H3 H12C 3.5412 no .
H4 H5 2.3280 no .
H5 H7 3.5891 no .
H5 H8A 2.3624 no .
H5 H8B 3.3429 no .
H5 H9A 2.4213 no .
H5 H9C 3.4257 no .
H7 H8A 2.8620 no .
H7 H8B 2.3456 no .
H7 H8C 2.3657 no .
H7 H9A 2.8539 no .
H7 H9B 2.3604 no .
H7 H9C 2.3314 no .
H7 H14A 2.8768 no .
H8A H9A 2.6058 no .
H8A H9B 2.9787 no .
H8B H9B 3.5429 no .
H8B H14A 2.5486 no .
H8B H14B 3.4278 no .
H8C H9A 2.9969 no .
H8C H9B 2.4432 no .
H8C H9C 3.5478 no .
H9A H31B 3.3818 no .
H9C H31B 2.5214 no .
H9C H31C 3.0954 no .
H9C H33 3.0783 no .
H10 H11A 2.3890 no .
H10 H11B 2.3314 no .
H10 H11C 2.8642 no .
H10 H12A 2.8641 no .
H10 H12B 2.3528 no .
H10 H12C 2.3638 no .
H10 H14B 3.5320 no .
H10 H22A 2.1662 no .
H10 H22B 3.0553 no .
H10 H32A 2.3827 no .
H10 H32B 3.5803 no .
H10 H32C 3.1565 no .
H11A H12A 2.9092 no .
H11A H12B 3.5037 no .
H11A H12C 2.3764 no .
H11A H22A 2.7495 no .
H11A H23A 3.5531 no .
H11B H12C 3.5059 no .
H11B H14A 3.5761 no .
H11B H14B 2.1309 no .
H11B H15B 2.4265 no .
H11B H22A 3.1217 no .
H11B H23A 3.3913 no .
H11C H12A 2.6006 no .
H11C H12C 3.0016 no .
H11C H14B 3.1120 no .
H12B H32A 2.3864 no .
H12B H32B 2.4278 no .
H12B H32C 2.9862 no .
H12C H22A 3.1858 no .
H12C H32A 3.5642 no .
H14A H15A 2.2828 no .
H14A H15B 2.8622 no .
H14A H16A 2.9224 no .
H14B H15A 2.5925 no .
H14B H15B 2.2835 no .
H15A H16A 2.2996 no .
H15A H16B 2.5926 no .
H15B H16A 2.8740 no .
H15B H16B 2.2981 no .
H15B H23A 2.9047 no .
H16A H18 2.8700 no .
H16A H20A 2.1628 no .
H16A H20B 3.5514 no .
H16B H18 2.5175 no .
H16B H20A 3.1482 no .
H16B H23A 2.3345 no .
H16B H23B 3.5859 no .
H16B H23C 2.3571 no .
H18 H19A 2.8601 no .
H18 H19B 2.3402 no .
H18 H19C 2.3678 no .
H18 H20A 2.3176 no .
H18 H20B 2.3886 no .
H18 H20C 2.8572 no .
H18 H21 3.1314 no .
H18 H23A 3.5090 no .
H18 H23C 2.4460 no .
H19A H20B 2.8660 no .
H19A H20C 2.5827 no .
H19A H21 3.3597 no .
H19A H25 2.4418 no .
H19B H20A 3.5290 no .
H19B H20B 2.4184 no .
H19B H20C 3.0595 no .
H19C H20B 3.5199 no .
H19C H21 2.3591 no .
H19C H23C 3.3310 no .
H19C H25 2.3739 no .
H21 H22A 2.8614 no .
H21 H22B 2.3740 no .
H21 H22C 2.3377 no .
H21 H23A 2.8656 no .
H21 H23B 2.3459 no .
H21 H23C 2.3754 no .
H21 H25 2.1351 no .
H22A H23A 2.5131 no .
H22A H23B 2.9712 no .
H22A H23C 3.5869 no .
H22B H23A 3.5902 no .
H22B H23B 3.5871 no .
H22B H25 2.7674 no .
H22B H32C 3.0998 no .
H22C H23A 2.9848 no .
H22C H23B 2.5099 no .
H22C H23C 3.5863 no .
H25 H26 2.3087 no .
H26 H27 2.3314 no .
H27 H28 2.3218 no .
H28 H30 2.5774 no .
H28 H32C 3.3812 no .
H28 H34A 3.1420 no .
H28 H35B 2.2181 no .
H28 H35C 3.1328 no .
H30 H31A 2.3715 no .
H30 H31B 2.8724 no .
H30 H31C 2.3744 no .
H30 H32A 2.8698 no .
H30 H32B 2.3614 no .
H30 H32C 2.3788 no .
H30 H33 3.5418 no .
H30 H35B 2.9445 no .
H30 H35C 2.3126 no .
H31A H32A 2.9545 no .
H31A H32B 2.5084 no .
H31A H32C 3.5810 no .
H31A H35C 3.4099 no .
H31B H32A 2.4934 no .
H31B H32B 2.9834 no .
H31B H32C 3.5750 no .
H31B H33 3.4304 no .
H31C H32A 3.5713 no .
H31C H32B 3.5825 no .
H31C H33 2.6481 no .
H31C H35A 3.5325 no .
H31C H35C 2.3125 no .
H33 H34A 2.8463 no .
H33 H34B 2.3100 no .
H33 H34C 2.3581 no .
H33 H35A 2.2930 no .
H33 H35B 2.8416 no .
H33 H35C 2.3673 no .
H34A H35A 3.0138 no .
H34A H35B 2.5177 no .
H34A H35C 3.5912 no .
H34B H35A 2.5318 no .
H34B H35B 2.9639 no .
H34B H35C 3.5951 no .
H34C H35A 3.5976 no .
H34C H35B 3.5854 no .
Cl1 H15A 2.8851 no 3_757
Cl1 H22C 3.2541 no 1_655
Cl1 H23B 2.9630 no 1_655
Cl1 H30 3.4561 no 4_555
Cl1 H31A 3.2446 no 4_555
Cl1 H32B 3.3457 no 4_555
C1 H27 3.4308 no 2_646
C2 H27 3.5880 no 2_646
C3 H3 3.4532 no 3_656
C3 H11C 3.2163 no 3_656
C3 H12A 3.3614 no 3_656
C3 H27 3.4161 no 2_646
C3 H34A 3.2279 no 4_454
C3 H34B 3.5750 no 4_454
C4 H5 3.2660 no 3_756
C4 H8A 3.4941 no 3_756
C4 H11C 3.3918 no 3_656
C4 H12A 3.5159 no 3_656
C4 H27 3.1112 no 2_646
C4 H34B 3.4683 no 4_454
C5 H5 3.1042 no 3_756
C5 H26 3.5658 no 4_554
C5 H27 2.9245 no 2_646
C6 H27 3.0833 no 2_646
C8 H4 3.5581 no 3_756
C8 H11A 3.3157 no 1_655
C8 H18 3.4004 no 3_757
C8 H27 3.3908 no 2_646
C8 H35A 3.5605 no 2_746
C9 H11A 3.1552 no 1_655
C9 H12C 3.1564 no 1_655
C9 H22C 3.3269 no 1_655
C11 H3 3.4141 no 3_656
C11 H4 3.4675 no 3_656
C11 H9B 3.5335 no 1_455
C11 H35B 3.1386 no 2_646
C12 H9A 3.4743 no 1_455
C12 H19A 3.5054 no 4_454
C12 H34A 3.3704 no 4_454
C14 H20A 3.0588 no 3_757
C14 H20B 3.4908 no 3_757
C14 H27 3.4327 no 2_646
C14 H28 3.0950 no 2_646
C15 H20A 3.2204 no 3_757
C15 H23B 3.1749 no 3_657
C15 H23C 3.5831 no 3_657
C15 H28 3.4477 no 2_646
C15 H30 3.5986 no 2_646
C15 H35B 3.5112 no 2_646
C16 H23B 3.5199 no 3_657
C18 H8B 3.5317 no 3_757
C18 H35A 3.5445 no 4_455
C19 H31C 3.3599 no 4_455
C19 H32C 3.5146 no 4_555
C19 H33 3.1546 no 4_455
C19 H35A 3.3206 no 4_455
C19 H35C 3.5455 no 4_455
C20 H8B 3.2595 no 3_757
C20 H14A 2.9541 no 3_757
C20 H15A 3.1601 no 3_757
C20 H30 3.5988 no 4_555
C20 H32B 3.3099 no 4_555
C20 H32C 3.1404 no 4_555
C21 H31C 3.3316 no 4_455
C22 H9B 3.0415 no 1_455
C23 H15B 3.2493 no 3_657
C23 H16B 3.4290 no 3_657
C23 H35C 3.1986 no 4_455
C25 H12B 3.5407 no 4_555
C25 H12C 3.3824 no 4_555
C26 H9A 3.5403 no 4_455
C26 H12A 3.3339 no 4_555
C26 H12C 3.2523 no 4_555
C27 H8B 3.4781 no 2_656
C27 H12A 3.2598 no 4_555
C27 H14B 3.2304 no 2_656
C27 H20B 3.2529 no 4_454
C28 H14B 3.0768 no 2_656
C28 H20B 3.1319 no 4_454
C30 H20C 3.5171 no 4_454
C31 H19C 3.3380 no 4_554
C31 H21 3.0245 no 4_554
C31 H25 3.5515 no 4_554
C31 H34C 3.3860 no 4_454
C32 H19A 3.5251 no 4_454
C32 H20B 3.4432 no 4_454
C32 H20C 2.9213 no 4_454
C32 H34C 3.3962 no 4_454
C33 H19B 3.5874 no 4_554
C33 H19C 3.3497 no 4_554
C34 H12B 3.5124 no 4_555
C34 H31A 3.1432 no 4_555
C34 H32B 3.2826 no 4_555
C35 H11B 3.5387 no 2_656
C35 H11C 3.5867 no 2_656
C35 H15B 3.2473 no 2_656
C35 H18 3.5113 no 4_554
C35 H19B 3.5672 no 4_554
C35 H19C 3.1987 no 4_554
C35 H23C 3.2464 no 4_554
H3 C3 3.4532 no 3_656
H3 C11 3.4141 no 3_656
H3 H3 2.7674 no 3_656
H3 H11C 2.4876 no 3_656
H3 H12A 2.9971 no 3_656
H3 H34A 2.8622 no 4_454
H3 H34B 3.5479 no 4_454
H4 C8 3.5581 no 3_756
H4 C11 3.4675 no 3_656
H4 H5 2.7648 no 3_756
H4 H8A 2.6149 no 3_756
H4 H9A 3.2816 no 3_756
H4 H11A 3.1893 no 3_656
H4 H11C 2.8705 no 3_656
H4 H12A 3.3047 no 3_656
H4 H27 3.5479 no 2_646
H4 H34B 3.3575 no 4_454
H5 C4 3.2660 no 3_756
H5 C5 3.1042 no 3_756
H5 H4 2.7648 no 3_756
H5 H5 2.4165 no 3_756
H5 H26 3.0539 no 4_554
H5 H27 3.2713 no 2_646
H7 H16A 3.4490 no 3_757
H8A C4 3.4941 no 3_756
H8A H4 2.6149 no 3_756
H8A H11A 3.0742 no 1_655
H8A H27 3.2799 no 2_646
H8A H35A 3.3099 no 2_746
H8B C18 3.5317 no 3_757
H8B C20 3.2595 no 3_757
H8B C27 3.4781 no 2_646
H8B H16A 3.2790 no 3_757
H8B H18 2.8737 no 3_757
H8B H20A 3.0493 no 3_757
H8B H20B 2.8461 no 3_757
H8B H27 2.8081 no 2_646
H8C H11A 2.8001 no 1_655
H8C H16A 3.4105 no 3_757
H8C H16B 3.1319 no 3_757
H8C H18 3.0711 no 3_757
H8C H35A 3.1697 no 2_746
H9A C12 3.4743 no 1_655
H9A C26 3.5403 no 4_554
H9A H4 3.2816 no 3_756
H9A H11A 2.9056 no 1_655
H9A H12C 2.5614 no 1_655
H9A H26 2.8819 no 4_554
H9B C11 3.5335 no 1_655
H9B C22 3.0415 no 1_655
H9B H11A 2.6002 no 1_655
H9B H12C 2.9473 no 1_655
H9B H22A 2.6905 no 1_655
H9B H22C 2.5160 no 1_655
H9B H23B 3.5314 no 1_655
H9C H12C 3.5511 no 1_655
H9C H19C 3.5566 no 4_554
H9C H22C 3.3076 no 1_655
H11A C8 3.3157 no 1_455
H11A C9 3.1552 no 1_455
H11A H4 3.1893 no 3_656
H11A H8A 3.0742 no 1_455
H11A H8C 2.8001 no 1_455
H11A H9A 2.9056 no 1_455
H11A H9B 2.6002 no 1_455
H11A H35B 3.4397 no 2_646
H11B C35 3.5387 no 2_646
H11B H28 3.4315 no 2_646
H11B H35B 2.7303 no 2_646
H11C C3 3.2163 no 3_656
H11C C4 3.3918 no 3_656
H11C C35 3.5867 no 2_646
H11C H3 2.4876 no 3_656
H11C H4 2.8705 no 3_656
H11C H28 3.5841 no 2_646
H11C H34A 3.4831 no 2_646
H11C H35A 3.5450 no 2_646
H11C H35B 2.7878 no 2_646
H12A C3 3.3614 no 3_656
H12A C4 3.5159 no 3_656
H12A C26 3.3339 no 4_454
H12A C27 3.2598 no 4_454
H12A H3 2.9971 no 3_656
H12A H4 3.3047 no 3_656
H12A H26 3.5960 no 4_454
H12A H27 3.4878 no 4_454
H12A H34A 3.0736 no 4_454
H12B C25 3.5407 no 4_454
H12B C34 3.5124 no 4_454
H12B H19A 3.0348 no 4_454
H12B H34A 2.7910 no 4_454
H12B H34C 3.3885 no 4_454
H12C C9 3.1564 no 1_455
H12C C25 3.3824 no 4_454
H12C C26 3.2523 no 4_454
H12C H9A 2.5614 no 1_455
H12C H9B 2.9473 no 1_455
H12C H9C 3.5511 no 1_455
H12C H19A 3.0614 no 4_454
H12C H25 3.4902 no 4_454
H12C H26 3.2853 no 4_454
H14A C20 2.9541 no 3_757
H14A H16A 2.7894 no 3_757
H14A H20A 2.2697 no 3_757
H14A H20B 2.7986 no 3_757
H14A H20C 3.5376 no 3_757
H14A H27 3.2648 no 2_646
H14A H28 3.2713 no 2_646
H14B C27 3.2304 no 2_646
H14B C28 3.0768 no 2_646
H14B H20A 3.5387 no 3_757
H14B H20B 3.5267 no 3_757
H14B H27 2.7126 no 2_646
H14B H28 2.3653 no 2_646
H14B H35B 3.1375 no 2_646
H15A Cl1 2.8851 no 3_757
H15A C20 3.1601 no 3_757
H15A H20A 2.6119 no 3_757
H15A H20B 3.3067 no 3_757
H15A H20C 3.0723 no 3_757
H15A H23B 2.8773 no 3_657
H15A H28 3.3458 no 2_646
H15A H30 2.9384 no 2_646
H15A H35C 3.4910 no 2_646
H15B C23 3.2493 no 3_657
H15B C35 3.2473 no 2_646
H15B H23B 2.8484 no 3_657
H15B H23C 2.8418 no 3_657
H15B H28 3.3315 no 2_646
H15B H30 3.4687 no 2_646
H15B H35A 3.5917 no 2_646
H15B H35B 2.7974 no 2_646
H15B H35C 2.8998 no 2_646
H16A H7 3.4490 no 3_757
H16A H8B 3.2790 no 3_757
H16A H8C 3.4105 no 3_757
H16A H14A 2.7894 no 3_757
H16A H16A 3.1620 no 3_757
H16A H20A 3.5001 no 3_757
H16B C23 3.4290 no 3_657
H16B H8C 3.1319 no 3_757
H16B H23A 3.1854 no 3_657
H16B H23B 3.0473 no 3_657
H16B H23C 3.5028 no 3_657
H18 C8 3.4004 no 3_757
H18 C35 3.5113 no 4_455
H18 H8B 2.8737 no 3_757
H18 H8C 3.0711 no 3_757
H18 H35A 2.8342 no 4_455
H18 H35C 3.3066 no 4_455
H19A C12 3.5054 no 4_555
H19A C32 3.5251 no 4_555
H19A H12B 3.0348 no 4_555
H19A H12C 3.0614 no 4_555
H19A H32B 3.2168 no 4_555
H19A H32C 2.9876 no 4_555
H19B C33 3.5874 no 4_455
H19B C35 3.5672 no 4_455
H19B H22B 3.2504 no 4_555
H19B H22C 3.5697 no 4_555
H19B H32C 3.3097 no 4_555
H19B H33 2.7985 no 4_455
H19B H35A 3.0213 no 4_455
H19C C31 3.3380 no 4_455
H19C C33 3.3497 no 4_455
H19C C35 3.1987 no 4_455
H19C H9C 3.5566 no 4_455
H19C H31C 2.3813 no 4_455
H19C H33 2.6241 no 4_455
H19C H35A 3.0117 no 4_455
H19C H35C 2.8386 no 4_455
H20A C14 3.0588 no 3_757
H20A C15 3.2204 no 3_757
H20A H8B 3.0493 no 3_757
H20A H14A 2.2697 no 3_757
H20A H14B 3.5387 no 3_757
H20A H15A 2.6119 no 3_757
H20A H16A 3.5001 no 3_757
H20B C14 3.4908 no 3_757
H20B C27 3.2529 no 4_555
H20B C28 3.1319 no 4_555
H20B C32 3.4432 no 4_555
H20B H8B 2.8461 no 3_757
H20B H14A 2.7986 no 3_757
H20B H14B 3.5267 no 3_757
H20B H15A 3.3067 no 3_757
H20B H27 3.2784 no 4_555
H20B H28 3.0654 no 4_555
H20B H30 3.3671 no 4_555
H20B H32B 3.4041 no 4_555
H20B H32C 2.7764 no 4_555
H20C C30 3.5171 no 4_555
H20C C32 2.9213 no 4_555
H20C H14A 3.5376 no 3_757
H20C H15A 3.0723 no 3_757
H20C H30 3.0454 no 4_555
H20C H32B 2.4467 no 4_555
H20C H32C 2.6591 no 4_555
H21 C31 3.0245 no 4_455
H21 H31A 2.8119 no 4_455
H21 H31C 2.3780 no 4_455
H21 H35C 3.1471 no 4_455
H22A H9B 2.6905 no 1_455
H22B H19B 3.2504 no 4_454
H22C Cl1 3.2541 no 1_455
H22C C9 3.3269 no 1_455
H22C H9B 2.5160 no 1_455
H22C H9C 3.3076 no 1_455
H22C H19B 3.5697 no 4_454
H22C H31A 3.4620 no 4_455
H22C H33 3.5627 no 1_455
H23A H16B 3.1854 no 3_657
H23A H23A 3.4869 no 3_657
H23A H23C 3.4390 no 3_657
H23B Cl1 2.9630 no 1_455
H23B C15 3.1749 no 3_657
H23B C16 3.5199 no 3_657
H23B H9B 3.5314 no 1_455
H23B H15A 2.8773 no 3_657
H23B H15B 2.8484 no 3_657
H23B H16B 3.0473 no 3_657
H23B H31A 3.5638 no 4_455
H23B H31C 3.5756 no 4_455
H23B H35C 3.1328 no 4_455
H23C C15 3.5831 no 3_657
H23C C35 3.2464 no 4_455
H23C H15B 2.8418 no 3_657
H23C H16B 3.5028 no 3_657
H23C H23A 3.4390 no 3_657
H23C H35A 3.1306 no 4_455
H23C H35C 2.5703 no 4_455
H25 C31 3.5515 no 4_455
H25 H12C 3.4902 no 4_555
H25 H31A 3.5187 no 4_455
H25 H31C 2.9798 no 4_455
H26 C5 3.5658 no 4_455
H26 H5 3.0539 no 4_455
H26 H9A 2.8819 no 4_455
H26 H12A 3.5960 no 4_555
H26 H12C 3.2853 no 4_555
H27 C1 3.4308 no 2_656
H27 C2 3.5880 no 2_656
H27 C3 3.4161 no 2_656
H27 C4 3.1112 no 2_656
H27 C5 2.9245 no 2_656
H27 C6 3.0833 no 2_656
H27 C8 3.3908 no 2_656
H27 C14 3.4327 no 2_656
H27 H4 3.5479 no 2_656
H27 H5 3.2713 no 2_656
H27 H8A 3.2799 no 2_656
H27 H8B 2.8081 no 2_656
H27 H12A 3.4878 no 4_555
H27 H14A 3.2648 no 2_656
H27 H14B 2.7126 no 2_656
H27 H20B 3.2784 no 4_454
H28 C14 3.0950 no 2_656
H28 C15 3.4477 no 2_656
H28 H11B 3.4315 no 2_656
H28 H11C 3.5841 no 2_656
H28 H14A 3.2713 no 2_656
H28 H14B 2.3653 no 2_656
H28 H15A 3.3458 no 2_656
H28 H15B 3.3315 no 2_656
H28 H20B 3.0654 no 4_454
H30 Cl1 3.4561 no 4_454
H30 C15 3.5986 no 2_656
H30 C20 3.5988 no 4_454
H30 H15A 2.9384 no 2_656
H30 H15B 3.4687 no 2_656
H30 H20B 3.3671 no 4_454
H30 H20C 3.0454 no 4_454
H31A Cl1 3.2446 no 4_454
H31A C34 3.1432 no 4_454
H31A H21 2.8119 no 4_554
H31A H22C 3.4620 no 4_554
H31A H23B 3.5638 no 4_554
H31A H25 3.5187 no 4_554
H31A H34B 2.8942 no 4_454
H31A H34C 2.5344 no 4_454
H31B H34B 3.5341 no 4_454
H31C C19 3.3599 no 4_554
H31C C21 3.3316 no 4_554
H31C H19C 2.3813 no 4_554
H31C H21 2.3780 no 4_554
H31C H23B 3.5756 no 4_554
H31C H25 2.9798 no 4_554
H32B Cl1 3.3457 no 4_454
H32B C20 3.3099 no 4_454
H32B C34 3.2826 no 4_454
H32B H19A 3.2168 no 4_454
H32B H20B 3.4041 no 4_454
H32B H20C 2.4467 no 4_454
H32B H34A 3.2339 no 4_454
H32B H34C 2.5584 no 4_454
H32C C19 3.5146 no 4_454
H32C C20 3.1404 no 4_454
H32C H19A 2.9876 no 4_454
H32C H19B 3.3097 no 4_454
H32C H20B 2.7764 no 4_454
H32C H20C 2.6591 no 4_454
H33 C19 3.1546 no 4_554
H33 H19B 2.7985 no 4_554
H33 H19C 2.6241 no 4_554
H33 H22C 3.5627 no 1_655
H34A C3 3.2279 no 4_555
H34A C12 3.3704 no 4_555
H34A H3 2.8622 no 4_555
H34A H11C 3.4831 no 2_656
H34A H12A 3.0736 no 4_555
H34A H12B 2.7910 no 4_555
H34A H32B 3.2339 no 4_555
H34B C3 3.5750 no 4_555
H34B C4 3.4683 no 4_555
H34B H3 3.5479 no 4_555
H34B H4 3.3575 no 4_555
H34B H31A 2.8942 no 4_555
H34B H31B 3.5341 no 4_555
H34C C31 3.3860 no 4_555
H34C C32 3.3962 no 4_555
H34C H12B 3.3885 no 4_555
H34C H31A 2.5344 no 4_555
H34C H32B 2.5584 no 4_555
H35A C8 3.5605 no 2_756
H35A C18 3.5445 no 4_554
H35A C19 3.3206 no 4_554
H35A H8A 3.3099 no 2_756
H35A H8C 3.1697 no 2_756
H35A H11C 3.5450 no 2_656
H35A H15B 3.5917 no 2_656
H35A H18 2.8342 no 4_554
H35A H19B 3.0213 no 4_554
H35A H19C 3.0117 no 4_554
H35A H23C 3.1306 no 4_554
H35B C11 3.1386 no 2_656
H35B C15 3.5112 no 2_656
H35B H11A 3.4397 no 2_656
H35B H11B 2.7303 no 2_656
H35B H11C 2.7878 no 2_656
H35B H14B 3.1375 no 2_656
H35B H15B 2.7974 no 2_656
H35C C19 3.5455 no 4_554
H35C C23 3.1986 no 4_554
H35C H15A 3.4910 no 2_656
H35C H15B 2.8998 no 2_656
H35C H18 3.3066 no 4_554
H35C H19C 2.8386 no 4_554
H35C H21 3.1471 no 4_554
H35C H23B 3.1328 no 4_554
H35C H23C 2.5703 no 4_554

loop_
_geom_torsion_atom_site_label_1
_geom_torsion_atom_site_label_2
_geom_torsion_atom_site_label_3
_geom_torsion_atom_site_label_4
_geom_torsion
_geom_torsion_publ_flag
Cl1 Co1 P2 C29 -112.73(3) no
Cl1 Co1 P2 C30 136.21(3) no
Cl1 Co1 P2 C33 1.15(4) no
Cl1 Co1 N1 C1 -86.59(13) no
Cl1 Co1 N1 C13 71.66(11) no
Cl1 Co1 N2 P1 -83.45(9) no
Cl1 Co1 N2 C24 102.64(10) no
P2 Co1 N1 C1 49.21(15) no
P2 Co1 N1 C13 -152.54(7) no
N1 Co1 P2 C29 106.76(7) no
N1 Co1 P2 C30 -4.30(8) no
N1 Co1 P2 C33 -139.36(7) no
P2 Co1 N2 P1 167.57(8) no
P2 Co1 N2 C24 -6.34(9) no
N2 Co1 P2 C29 4.34(5) no
N2 Co1 P2 C30 -106.72(6) no
N2 Co1 P2 C33 118.22(5) no
N1 Co1 N2 P1 49.49(9) no
N1 Co1 N2 C24 -124.41(10) no
N2 Co1 N1 C1 142.48(13) no
N2 Co1 N1 C13 -59.27(11) no
N2 P1 C17 C13 -24.46(18) no
N2 P1 C17 C16 158.48(12) no
C17 P1 N2 Co1 -14.24(11) no
C17 P1 N2 C24 158.88(12) no
N2 P1 C18 C19 61.39(17) no
N2 P1 C18 C20 -62.01(15) no
C18 P1 N2 Co1 102.67(11) no
C18 P1 N2 C24 -84.21(15) no
N2 P1 C21 C22 40.94(16) no
N2 P1 C21 C23 164.64(11) no
C21 P1 N2 Co1 -136.14(10) no
C21 P1 N2 C24 36.98(16) no
C17 P1 C18 C19 -179.61(14) no
C17 P1 C18 C20 56.99(15) no
C18 P1 C17 C13 -146.54(16) no
C18 P1 C17 C16 36.39(16) no
C17 P1 C21 C22 -80.54(15) no
C17 P1 C21 C23 43.17(16) no
C21 P1 C17 C13 99.35(18) no
C21 P1 C17 C16 -77.71(15) no
C18 P1 C21 C22 166.11(12) no
C18 P1 C21 C23 -70.19(15) no
C21 P1 C18 C19 -63.30(16) no
C21 P1 C18 C20 173.30(12) no
Co1 P2 C29 C24 -2.81(13) no
Co1 P2 C29 C28 178.34(12) no
Co1 P2 C30 C31 -75.12(15) no
Co1 P2 C30 C32 45.78(16) no
Co1 P2 C33 C34 -56.59(15) no
Co1 P2 C33 C35 176.30(10) no
C29 P2 C30 C31 178.00(12) no
C29 P2 C30 C32 -61.10(15) no
C30 P2 C29 C24 122.14(14) no
C30 P2 C29 C28 -56.70(16) no
C29 P2 C33 C34 50.96(15) no
C29 P2 C33 C35 -76.14(16) no
C33 P2 C29 C24 -125.09(13) no
C33 P2 C29 C28 56.06(16) no
C30 P2 C33 C34 162.24(13) no
C30 P2 C33 C35 35.13(18) no
C33 P2 C30 C31 64.40(15) no
C33 P2 C30 C32 -174.70(13) no
Co1 N1 C1 C2 -123.39(16) no
Co1 N1 C1 C6 53.7(3) no
Co1 N1 C13 C14 -138.79(12) no
Co1 N1 C13 C17 32.6(2) no
C1 N1 C13 C14 23.0(3) no
C1 N1 C13 C17 -165.64(16) no
C13 N1 C1 C2 80.4(2) no
C13 N1 C1 C6 -102.6(2) no
Co1 N2 C24 C25 -174.91(11) no
Co1 N2 C24 C29 6.2(2) no
P1 N2 C24 C25 12.4(3) no
P1 N2 C24 C29 -166.56(12) no
N1 C1 C2 C3 176.48(15) no
N1 C1 C2 C10 -3.5(3) no
N1 C1 C6 C5 -175.17(16) no
N1 C1 C6 C7 6.1(3) no
C2 C1 C6 C5 1.9(3) no
C2 C1 C6 C7 -176.84(16) no
C6 C1 C2 C3 -0.6(3) no
C6 C1 C2 C10 179.46(16) no
C1 C2 C3 C4 -0.9(3) no
C1 C2 C10 C11 -93.5(2) no
C1 C2 C10 C12 143.37(18) no
C3 C2 C10 C11 86.6(2) no
C3 C2 C10 C12 -36.6(3) no
C10 C2 C3 C4 179.04(17) no
C2 C3 C4 C5 1.1(4) no
C3 C4 C5 C6 0.3(4) no
C4 C5 C6 C1 -1.7(4) no
C4 C5 C6 C7 177.02(19) no
C1 C6 C7 C8 120.0(2) no
C1 C6 C7 C9 -115.4(2) no
C5 C6 C7 C8 -58.7(3) no
C5 C6 C7 C9 65.9(3) no
N1 C13 C14 C15 -170.36(15) no
N1 C13 C17 P1 14.1(3) no
N1 C13 C17 C16 -168.54(16) no
C14 C13 C17 P1 -173.63(15) no
C14 C13 C17 C16 3.7(2) no
C17 C13 C14 C15 16.86(19) no
C13 C14 C15 C16 -30.25(18) no
C14 C15 C16 C17 32.0(2) no
C15 C16 C17 P1 154.97(15) no
C15 C16 C17 C13 -22.6(2) no
N2 C24 C25 C26 -177.48(16) no
N2 C24 C29 P2 -1.5(3) no
N2 C24 C29 C28 177.42(14) no
C25 C24 C29 P2 179.53(15) no
C25 C24 C29 C28 -1.6(3) no
C29 C24 C25 C26 1.5(3) no
C24 C25 C26 C27 -0.5(4) no
C25 C26 C27 C28 -0.4(4) no
C26 C27 C28 C29 0.2(4) no
C27 C28 C29 P2 179.63(18) no
C27 C28 C29 C24 0.8(3) no
